data_9011154
loop_
_publ_author_name
'Whitaker, A.'

_publ_section_title
;
 The crystal structure of hopeite, Zn3(PO4)2*4H2O
;
_journal_name_full 'Acta Crystallographica, Section B'
_journal_page_first 2026
_journal_page_last 2035
_journal_paper_doi 10.1107/S0567740875006784
_journal_volume 31
_journal_year 1975
_chemical_compound_source Synthetic
_chemical_formula_sum 'H8 O12 P2 Zn3'
_chemical_name_mineral Hopeite
_space_group_IT_number 62
_symmetry_space_group_name_Hall '-P 2ac 2n'
_symmetry_space_group_name_H-M 'P n m a'
_cell_angle_alpha 90
_cell_angle_beta 90
_cell_angle_gamma 90
_cell_formula_units_Z 4
_cell_length_a 10.629
_cell_length_b 18.339
_cell_length_c 5.040
_cell_volume 982.423
_database_code_amcsd 0009537
_exptl_crystal_density_diffrn 3.098
_cod_original_formula_sum 'Zn3 P2 O12 H8'
_cod_database_code 9011154

loop_
_space_group_symop_operation_xyz
x,y,z
x,1/2-y,z
-x,1/2+y,-z
1/2-x,1/2+y,1/2+z
1/2+x,1/2-y,1/2-z
1/2+x,y,1/2-z
1/2-x,-y,1/2+z
-x,-y,-z

loop_
_atom_site_aniso_label
_atom_site_aniso_U_11
_atom_site_aniso_U_22
_atom_site_aniso_U_33
_atom_site_aniso_U_12
_atom_site_aniso_U_13
_atom_site_aniso_U_23
Zn1 0.01231 0.02453 0.01481 0.00000 0.00114 0.00000
Zn2 0.00441 0.01193 0.00506 0.00000 0.00003 -0.00070
P 0.00761 0.00733 0.00547 0.00079 0.00046 -0.00089
O4 0.02364 0.01363 0.01278 -0.00504 0.00863 -0.00318
O5 0.04705 0.01806 0.00345 0.01304 -0.00624 -0.00276
O6 0.00309 0.01329 0.02719 -0.00168 -0.00247 0.00576
O7 0.00561 0.01499 0.00932 0.00405 0.00505 0.00332
Wat1 0.01225 0.03237 0.00978 0.00000 -0.00440 0.00000
Wat2 0.00527 0.04157 0.01995 0.00000 -0.00518 0.00000
Wat3 0.01688 0.02436 0.02536 0.00790 0.00269 0.00515

loop_
_atom_site_label
_atom_site_fract_x
_atom_site_fract_y
_atom_site_fract_z
_atom_site_type_symbol
_atom_site_attached_hydrogens
Zn1 0.23618 0.25000 0.57284 Zn 0
Zn2 0.14267 -0.00087 0.20768 Zn 0
P 0.10285 0.09421 0.72589 P 0
O4 0.14010 0.17265 0.78465 O 0
O5 0.10004 0.07994 0.42983 O 0
O6 0.47552 0.07867 0.64140 O 0
O7 0.19796 0.04067 0.86067 O 0
Wat1 0.10737 0.25000 0.25730 O 2
Wat2 0.38614 0.25000 0.84901 O 2
Wat3 0.33521 0.16977 0.33917 O 2

loop_
_cod_changelog_entry_id
_cod_changelog_entry_author
_cod_changelog_entry_date
_cod_changelog_entry_text
1
;cod-tools version 3.8.0
Id: cif_guess_AMCSD_atom_types 9574 2023-05-10 09:00:05Z saulius
;
2023-05-10T18:53:00+03:00
;Derived atom types and hydrogen counts
from atom names that follow the AMCSD naming convention
(Wat == water, O-H == hydroxyl).
;

loop_
_cod_related_entry_id
_cod_related_entry_database
_cod_related_entry_code
1 AMCSD 0009537
